data_1546488
loop_
_publ_author_name
'Wicker, Jerome G. P.'
'Crowley, Lorraine M.'
'Robshaw, Oliver'
'Little, Edmund J.'
'Stokes, Stephen P.'
'Cooper, Richard I.'
'Lawrence, Simon E.'

_publ_section_title
;
 Will they co-crystallize?
;
_journal_issue 36
_journal_name_full CrystEngComm
_journal_page_first 5336
_journal_page_last 5340
_journal_paper_doi 10.1039/C7CE00587C
_journal_volume 19
_journal_year 2017
_chemical_formula_moiety '2(C8 H8 O2), C6 H6 N2 O'
_chemical_formula_sum 'C22 H22 N2 O5'
_chemical_formula_weight 394.41
_chemical_name_common 'Nicotinamide +  mToluic Acid from EtOH'
_space_group_crystal_system monoclinic
_space_group_IT_number 14
_space_group_name_Hall '-P 2yn'
_space_group_name_H-M_alt 'P 1 21/n 1'
_symmetry_space_group_name_Hall '-P 2yn'
_symmetry_space_group_name_H-M 'P 1 21/n 1'
_atom_sites_solution_hydrogens geom
_atom_sites_solution_primary direct
_atom_sites_solution_secondary difmap
_audit_update_record
;
2017-03-17 deposited with the CCDC.
2017-07-05 downloaded from the CCDC.
;
_cell_angle_alpha 90
_cell_angle_beta 107.034(9)
_cell_angle_gamma 90
_cell_formula_units_Z 4
_cell_length_a 10.878(3)
_cell_length_b 12.704(4)
_cell_length_c 15.328(5)
_cell_measurement_reflns_used 2504
_cell_measurement_temperature 300.(2)
_cell_measurement_theta_max 21.8515
_cell_measurement_theta_min 2.5967
_cell_volume 2025.3(11)
_computing_cell_refinement 'SAINT V8.34A (Bruker AXS Inc., 2013)'
_computing_data_reduction 'SAINT V8.34A (Bruker AXS Inc., 2013)'
_computing_structure_refinement 'SHELXL-2014/7 (Sheldrick, 2014)'
_diffrn_ambient_temperature 300.(2)
_diffrn_detector_area_resol_mean 8.3330
_diffrn_measured_fraction_theta_full 0.991
_diffrn_measured_fraction_theta_max 0.991
_diffrn_measurement_device_type 'Bruker SMART X2S'
_diffrn_measurement_method '\w scans'
_diffrn_radiation_monochromator 'doubly curved silicon crystal'
_diffrn_radiation_type MoK\a
_diffrn_radiation_wavelength 0.71073
_diffrn_reflns_av_R_equivalents 0.1220
_diffrn_reflns_av_unetI/netI 0.0747
_diffrn_reflns_limit_h_max 12
_diffrn_reflns_limit_h_min -12
_diffrn_reflns_limit_k_max 15
_diffrn_reflns_limit_k_min -15
_diffrn_reflns_limit_l_max 18
_diffrn_reflns_limit_l_min -18
_diffrn_reflns_number 37173
_diffrn_reflns_theta_full 25.06
_diffrn_reflns_theta_max 25.06
_diffrn_reflns_theta_min 2.53
_diffrn_source 'micro-focus sealed tube'
_diffrn_source_type XOS
_exptl_absorpt_coefficient_mu 0.093
_exptl_absorpt_correction_T_max 0.99
_exptl_absorpt_correction_T_min 0.82
_exptl_absorpt_correction_type multi-scan
_exptl_absorpt_process_details 'SADABS V2014/5 (Bruker AXS Inc.)'
_exptl_crystal_colour colourless
_exptl_crystal_density_diffrn 1.294
_exptl_crystal_density_method 'not measured'
_exptl_crystal_description Plate/Block
_exptl_crystal_F_000 832
_exptl_crystal_size_max 0.420
_exptl_crystal_size_mid 0.270
_exptl_crystal_size_min 0.120
_refine_diff_density_max 0.190
_refine_diff_density_min -0.194
_refine_ls_extinction_method none
_refine_ls_goodness_of_fit_ref 1.036
_refine_ls_hydrogen_treatment constr
_refine_ls_matrix_type full
_refine_ls_number_parameters 266
_refine_ls_number_reflns 3550
_refine_ls_number_restraints 0
_refine_ls_restrained_S_all 1.036
_refine_ls_R_factor_all 0.1629
_refine_ls_R_factor_gt 0.0672
_refine_ls_shift/su_max 0.002
_refine_ls_shift/su_mean 0.000
_refine_ls_structure_factor_coef Fsqd
_refine_ls_weighting_details 'w=1/[\s^2^(Fo^2^)+(0.0830P)^2^+0.5139P] where P=(Fo^2^+2Fc^2^)/3'
_refine_ls_weighting_scheme calc
_refine_ls_wR_factor_gt 0.1559
_refine_ls_wR_factor_ref 0.2008
_reflns_number_gt 1651
_reflns_number_total 3550
_reflns_threshold_expression 'I > 2\s(I)'
_cod_data_source_file c7ce00587c3.cif
_cod_data_source_block 1Q
_cod_database_code 1546488

loop_
_space_group_symop_operation_xyz
'x, y, z'
'-x+1/2, y+1/2, -z+1/2'
'-x, -y, -z'
'x-1/2, -y-1/2, z-1/2'

loop_
_atom_site_type_symbol
_atom_site_label
_atom_site_fract_x
_atom_site_fract_y
_atom_site_fract_z
_atom_site_U_iso_or_equiv
_atom_site_adp_type
_atom_site_calc_flag
_atom_site_refinement_flags_adp
_atom_site_refinement_flags_posn
_atom_site_occupancy
C C1 0.6845(3) 0.3627(3) 0.8125(2) 0.0498(9) Uani d . . 1
H H1 0.6843 0.2902 0.8038 0.06 Uiso calc U R 1
N N2 0.7117(3) 0.3979(2) 0.8976(2) 0.0570(9) Uani d . . 1
C C3 0.7122(4) 0.5028(3) 0.9090(3) 0.0611(11) Uani d . . 1
H H3 0.7301 0.5293 0.968 0.073 Uiso calc U R 1
C C4 0.6874(4) 0.5726(3) 0.8376(3) 0.0652(12) Uani d . . 1
H H4 0.6905 0.6447 0.8486 0.078 Uiso calc U R 1
C C5 0.6578(3) 0.5348(3) 0.7492(3) 0.0593(11) Uani d . . 1
H H5 0.6394 0.581 0.7 0.071 Uiso calc U R 1
C C6 0.6562(3) 0.4263(3) 0.7353(2) 0.0446(9) Uani d . . 1
C C7 0.6245(3) 0.3766(3) 0.6442(2) 0.0470(9) Uani d . . 1
N N8 0.6182(3) 0.4349(2) 0.5718(2) 0.0640(9) Uani d . . 1
H H8A 0.5995 0.4063 0.5186 0.077 Uiso calc U R 1
H H8B 0.6327 0.5014 0.5777 0.077 Uiso calc U R 1
O O9 0.6039(3) 0.27972(19) 0.63779(16) 0.0649(8) Uani d . . 1
C C21 0.7942(4) 0.0193(3) 0.1333(3) 0.0631(11) Uani d . . 1
H H21 0.7758 -0.0178 0.0787 0.076 Uiso calc U R 1
C C22 0.8146(4) -0.0340(3) 0.2145(3) 0.0733(13) Uani d . . 1
H H22 0.8103 -0.1072 0.2145 0.088 Uiso calc U R 1
C C23 0.8413(4) 0.0200(3) 0.2955(3) 0.0704(13) Uani d . . 1
H H23 0.8534 -0.0171 0.3496 0.084 Uiso calc U R 1
C C24 0.8506(4) 0.1288(3) 0.2981(3) 0.0595(11) Uani d . . 1
C C25 0.8284(4) 0.1815(3) 0.2152(3) 0.0569(10) Uani d . . 1
H H25 0.8319 0.2546 0.2151 0.068 Uiso calc U R 1
C C26 0.8011(3) 0.1280(3) 0.1330(2) 0.0517(10) Uani d . . 1
C C27 0.7784(4) 0.1844(3) 0.0450(3) 0.0597(11) Uani d . . 1
O O28 0.7620(3) 0.2874(2) 0.05091(17) 0.0744(9) Uani d . . 1
H H28 0.7558 0.315 0.0014 0.112 Uiso calc U R 1
O O29 0.7723(3) 0.1419(2) -0.02730(19) 0.0814(9) Uani d . . 1
C C30 0.8823(5) 0.1884(4) 0.3869(3) 0.0851(15) Uani d . . 1
H H30A 0.9424 0.2435 0.3863 0.128 Uiso calc U R 1
H H30B 0.9195 0.1412 0.4365 0.128 Uiso calc U R 1
H H30C 0.8052 0.2185 0.3946 0.128 Uiso calc U R 1
C C31 0.5090(4) 0.0224(3) 0.3500(3) 0.0540(10) Uani d . . 1
H H31 0.5196 -0.0054 0.4079 0.065 Uiso calc U R 1
C C32 0.4853(4) -0.0430(3) 0.2753(3) 0.0627(11) Uani d . . 1
H H32 0.4817 -0.1154 0.2832 0.075 Uiso calc U R 1
C C33 0.4669(4) -0.0026(3) 0.1889(3) 0.0643(11) Uani d . . 1
H H33 0.4491 -0.048 0.1392 0.077 Uiso calc U R 1
C C34 0.4746(4) 0.1048(3) 0.1753(2) 0.0553(10) Uani d . . 1
C C35 0.4998(3) 0.1698(3) 0.2506(2) 0.0532(10) Uani d . . 1
H H35 0.5055 0.242 0.2426 0.064 Uiso calc U R 1
C C36 0.5168(3) 0.1308(3) 0.3380(2) 0.0473(9) Uani d . . 1
C C37 0.5399(4) 0.2054(3) 0.4153(2) 0.0525(10) Uani d . . 1
O O38 0.5490(3) 0.3002(2) 0.40730(17) 0.0818(10) Uani d . . 1
O O39 0.5498(3) 0.16017(19) 0.49427(16) 0.0708(9) Uani d . . 1
H H39 0.5651 0.205 0.5346 0.106 Uiso calc U R 1
C C40 0.4551(4) 0.1491(3) 0.0806(3) 0.0777(13) Uani d . . 1
H H40A 0.3661 0.1668 0.0542 0.117 Uiso calc U R 1
H H40B 0.4799 0.0975 0.0433 0.117 Uiso calc U R 1
H H40C 0.5068 0.2111 0.0843 0.117 Uiso calc U R 1

loop_
_atom_site_aniso_label
_atom_site_aniso_U_11
_atom_site_aniso_U_22
_atom_site_aniso_U_33
_atom_site_aniso_U_12
_atom_site_aniso_U_13
_atom_site_aniso_U_23
C1 0.062(3) 0.043(2) 0.047(2) 0.0002(18) 0.0184(19) 0.0042(18)
N2 0.071(2) 0.052(2) 0.045(2) -0.0031(17) 0.0127(16) 0.0001(16)
C3 0.074(3) 0.055(3) 0.053(2) -0.002(2) 0.015(2) -0.013(2)
C4 0.081(3) 0.043(2) 0.064(3) -0.002(2) 0.009(2) -0.008(2)
C5 0.069(3) 0.043(2) 0.060(3) 0.004(2) 0.010(2) 0.0058(19)
C6 0.046(2) 0.0403(19) 0.048(2) 0.0015(18) 0.0144(17) 0.0029(17)
C7 0.056(2) 0.046(2) 0.040(2) 0.0022(19) 0.0159(18) 0.0046(18)
N8 0.094(3) 0.051(2) 0.0447(19) -0.0076(18) 0.0176(17) 0.0085(16)
O9 0.111(2) 0.0391(15) 0.0433(15) -0.0029(15) 0.0205(15) 0.0013(12)
C21 0.076(3) 0.054(3) 0.062(3) -0.002(2) 0.024(2) -0.007(2)
C22 0.091(4) 0.046(2) 0.090(4) 0.001(2) 0.039(3) 0.006(2)
C23 0.077(3) 0.072(3) 0.068(3) 0.012(3) 0.031(3) 0.021(2)
C24 0.058(3) 0.071(3) 0.053(3) 0.005(2) 0.021(2) 0.001(2)
C25 0.061(3) 0.058(2) 0.053(3) 0.000(2) 0.020(2) -0.001(2)
C26 0.059(3) 0.046(2) 0.051(2) -0.0004(19) 0.0173(19) -0.0032(18)
C27 0.072(3) 0.057(3) 0.050(3) -0.003(2) 0.017(2) -0.004(2)
O28 0.126(3) 0.0478(17) 0.0494(17) 0.0060(17) 0.0262(18) -0.0007(13)
O29 0.127(3) 0.0677(19) 0.0488(17) 0.0071(18) 0.0248(17) -0.0128(15)
C30 0.111(4) 0.099(4) 0.045(3) 0.010(3) 0.023(2) -0.004(2)
C31 0.065(3) 0.046(2) 0.050(2) -0.0025(19) 0.015(2) 0.0079(18)
C32 0.074(3) 0.045(2) 0.066(3) -0.004(2) 0.017(2) -0.003(2)
C33 0.074(3) 0.061(3) 0.057(3) -0.008(2) 0.019(2) -0.011(2)
C34 0.057(3) 0.066(3) 0.041(2) -0.007(2) 0.0111(19) 0.001(2)
C35 0.061(3) 0.050(2) 0.046(2) -0.002(2) 0.0111(19) 0.0028(19)
C36 0.052(2) 0.047(2) 0.043(2) 0.0011(18) 0.0135(18) 0.0027(18)
C37 0.070(3) 0.047(2) 0.038(2) 0.002(2) 0.0131(19) 0.0066(18)
O38 0.151(3) 0.0395(16) 0.0534(18) -0.0085(17) 0.0282(18) 0.0036(13)
O39 0.121(2) 0.0465(16) 0.0410(16) 0.0004(16) 0.0180(17) 0.0040(12)
C40 0.090(3) 0.091(3) 0.051(3) -0.002(3) 0.017(2) 0.001(2)

loop_
_atom_type_symbol
_atom_type_description
_atom_type_scat_dispersion_real
_atom_type_scat_dispersion_imag
_atom_type_scat_source
C C 0.0033 0.0016 'International Tables Vol C Tables 4.2.6.8 and 6.1.1.4'
H H 0.0000 0.0000 'International Tables Vol C Tables 4.2.6.8 and 6.1.1.4'
N N 0.0061 0.0033 'International Tables Vol C Tables 4.2.6.8 and 6.1.1.4'
O O 0.0106 0.0060 'International Tables Vol C Tables 4.2.6.8 and 6.1.1.4'

loop_
_geom_angle_atom_site_label_1
_geom_angle_atom_site_label_2
_geom_angle_atom_site_label_3
_geom_angle
N2 C1 C6 124.7(3)
N2 C1 H1 117.6
C6 C1 H1 117.6
C1 N2 C3 116.9(3)
N2 C3 C4 123.0(4)
N2 C3 H3 118.5
C4 C3 H3 118.5
C3 C4 C5 119.5(4)
C3 C4 H4 120.3
C5 C4 H4 120.3
C4 C5 C6 118.8(4)
C4 C5 H5 120.6
C6 C5 H5 120.6
C1 C6 C5 117.1(3)
C1 C6 C7 119.2(3)
C5 C6 C7 123.8(3)
O9 C7 N8 121.5(3)
O9 C7 C6 118.8(3)
N8 C7 C6 119.7(3)
C7 N8 H8A 120.0
C7 N8 H8B 120.0
H8A N8 H8B 120.0
C22 C21 C26 120.0(4)
C22 C21 H21 120.0
C26 C21 H21 120.0
C23 C22 C21 120.4(4)
C23 C22 H22 119.8
C21 C22 H22 119.8
C22 C23 C24 121.3(4)
C22 C23 H23 119.4
C24 C23 H23 119.4
C23 C24 C25 117.5(4)
C23 C24 C30 121.5(4)
C25 C24 C30 121.1(4)
C26 C25 C24 121.9(4)
C26 C25 H25 119.1
C24 C25 H25 119.1
C21 C26 C25 118.9(4)
C21 C26 C27 119.4(4)
C25 C26 C27 121.7(3)
O29 C27 O28 121.8(4)
O29 C27 C26 124.3(4)
O28 C27 C26 113.8(3)
C27 O28 H28 109.5
C24 C30 H30A 109.5
C24 C30 H30B 109.5
H30A C30 H30B 109.5
C24 C30 H30C 109.5
H30A C30 H30C 109.5
H30B C30 H30C 109.5
C32 C31 C36 119.3(3)
C32 C31 H31 120.3
C36 C31 H31 120.3
C31 C32 C33 120.9(4)
C31 C32 H32 119.6
C33 C32 H32 119.6
C32 C33 C34 120.8(4)
C32 C33 H33 119.6
C34 C33 H33 119.6
C35 C34 C33 118.0(4)
C35 C34 C40 121.2(4)
C33 C34 C40 120.8(4)
C34 C35 C36 122.1(3)
C34 C35 H35 119.0
C36 C35 H35 119.0
C35 C36 C31 118.9(3)
C35 C36 C37 119.2(3)
C31 C36 C37 121.9(3)
O38 C37 O39 122.6(3)
O38 C37 C36 123.5(3)
O39 C37 C36 113.9(3)
C37 O39 H39 109.5
C34 C40 H40A 109.5
C34 C40 H40B 109.5
H40A C40 H40B 109.5
C34 C40 H40C 109.5
H40A C40 H40C 109.5
H40B C40 H40C 109.5

loop_
_geom_bond_atom_site_label_1
_geom_bond_atom_site_label_2
_geom_bond_distance
C1 N2 1.329(4)
C1 C6 1.390(4)
C1 H1 0.93
N2 C3 1.343(4)
C3 C4 1.372(5)
C3 H3 0.93
C4 C5 1.383(5)
C4 H4 0.93
C5 C6 1.394(5)
C5 H5 0.93
C6 C7 1.479(5)
C7 O9 1.250(4)
C7 N8 1.319(4)
N8 H8A 0.86
N8 H8B 0.86
C21 C22 1.377(5)
C21 C26 1.383(5)
C21 H21 0.93
C22 C23 1.373(6)
C22 H22 0.93
C23 C24 1.386(5)
C23 H23 0.93
C24 C25 1.392(5)
C24 C30 1.507(5)
C25 C26 1.386(5)
C25 H25 0.93
C26 C27 1.484(5)
C27 O29 1.216(4)
C27 O28 1.327(4)
O28 H28 0.82
C30 H30A 0.96
C30 H30B 0.96
C30 H30C 0.96
C31 C32 1.377(5)
C31 C36 1.396(5)
C31 H31 0.93
C32 C33 1.379(5)
C32 H32 0.93
C33 C34 1.387(5)
C33 H33 0.93
C34 C35 1.380(5)
C34 C40 1.512(5)
C35 C36 1.388(5)
C35 H35 0.93
C36 C37 1.480(5)
C37 O38 1.217(4)
C37 O39 1.315(4)
O39 H39 0.82
C40 H40A 0.96
C40 H40B 0.96
C40 H40C 0.96

loop_
_geom_hbond_atom_site_label_D
_geom_hbond_atom_site_label_H
_geom_hbond_atom_site_label_A
_geom_hbond_site_symmetry_A
_geom_hbond_distance_DH
_geom_hbond_distance_HA
_geom_hbond_distance_DA
_geom_hbond_angle_DHA
N8 H8A O38 . 0.86 2.12 2.956(4) 164.9
N8 H8B O29 2_655 0.86 2.31 3.046(4) 144.3
O28 H28 N2 1_554 0.82 1.85 2.653(4) 165.6
O39 H39 O9 . 0.82 1.79 2.595(3) 168.2

loop_
_geom_torsion_atom_site_label_1
_geom_torsion_atom_site_label_2
_geom_torsion_atom_site_label_3
_geom_torsion_atom_site_label_4
_geom_torsion
C6 C1 N2 C3 -0.3(6)
C1 N2 C3 C4 -0.7(6)
N2 C3 C4 C5 1.4(6)
C3 C4 C5 C6 -1.1(6)
N2 C1 C6 C5 0.5(6)
N2 C1 C6 C7 -178.5(3)
C4 C5 C6 C1 0.2(5)
C4 C5 C6 C7 179.2(3)
C1 C6 C7 O9 11.2(5)
C5 C6 C7 O9 -167.7(3)
C1 C6 C7 N8 -169.0(3)
C5 C6 C7 N8 12.0(5)
C26 C21 C22 C23 0.3(6)
C21 C22 C23 C24 -1.1(7)
C22 C23 C24 C25 1.7(6)
C22 C23 C24 C30 -178.8(4)
C23 C24 C25 C26 -1.6(6)
C30 C24 C25 C26 179.0(4)
C22 C21 C26 C25 -0.1(6)
C22 C21 C26 C27 -179.8(4)
C24 C25 C26 C21 0.8(6)
C24 C25 C26 C27 -179.5(4)
C21 C26 C27 O29 -11.3(6)
C25 C26 C27 O29 169.1(4)
C21 C26 C27 O28 167.2(4)
C25 C26 C27 O28 -12.4(5)
C36 C31 C32 C33 -1.2(6)
C31 C32 C33 C34 1.5(6)
C32 C33 C34 C35 -0.7(6)
C32 C33 C34 C40 179.7(4)
C33 C34 C35 C36 -0.2(6)
C40 C34 C35 C36 179.4(3)
C34 C35 C36 C31 0.4(5)
C34 C35 C36 C37 -178.3(3)
C32 C31 C36 C35 0.3(6)
C32 C31 C36 C37 179.0(3)
C35 C36 C37 O38 -2.4(6)
C31 C36 C37 O38 178.9(4)
C35 C36 C37 O39 177.6(3)
C31 C36 C37 O39 -1.1(5)
